data_7002457
loop_
_publ_author_name
'Howard, Ruth H.'
'Alonso-Moreno, Carlos'
'Broomfield, Lewis M.'
'Hughes, David L.'
'Wright, Joseph A.'
'Bochmann, Manfred'

_publ_section_title
;
 Synthesis and structures of complexes with axially chiral
 isoquinolinyl-naphtholate ligands
;
_journal_issue 40
_journal_name_full 'Dalton Transactions'
_journal_page_first 8667
_journal_page_last 8682
_journal_paper_doi 10.1039/b907982c
_journal_year 2009
_chemical_formula_moiety 'C54 H42 Br2 N2 P2 Pd2, C H2 Cl2, n(H2 O?)'
_chemical_formula_structural '[PdBr(PPh3)(mu-isoquinolinyl)]2.CH2Cl2.n(H2O)'
_chemical_formula_sum 'C56 H47 Br2 Cl2 N2 O1.5 P2 Pd2'
_chemical_formula_weight 1277.42
_space_group_IT_number 2
_symmetry_cell_setting triclinic
_symmetry_Int_Tables_number 2
_symmetry_space_group_name_Hall '-P 1'
_symmetry_space_group_name_H-M 'P -1'
_atom_sites_solution_hydrogens geom
_atom_sites_solution_primary direct
_atom_sites_solution_secondary difmap
_cell_angle_alpha 109.028(6)
_cell_angle_beta 99.561(5)
_cell_angle_gamma 99.732(6)
_cell_formula_units_Z 2
_cell_length_a 11.3491(8)
_cell_length_b 13.3734(10)
_cell_length_c 18.5704(8)
_cell_measurement_temperature 140(1)
_cell_volume 2551.1(3)
_computing_cell_refinement
;
CrysAlis RED, Oxford Diffraction Ltd., Version 1.171.28c4 beta
;
_computing_data_collection
;
CrysAlis CCD, Oxford Diffraction Ltd., Version 1.171.28c4 beta
;
_computing_data_reduction
;
CrysAlis RED, Oxford Diffraction Ltd., Version 1.171.28c4 beta
;
_computing_molecular_graphics 'ORTEP (Johnson, 1971)'
_computing_publication_material 'SHELXL-97 (Sheldrick, 2008)'
_computing_structure_refinement 'SHELXL-97 (Sheldrick, 2008)'
_computing_structure_solution 'SHELXS-97 (Sheldrick, 2008)'
_diffrn_ambient_temperature 140(1)
_diffrn_detector_area_resol_mean 16.0050
_diffrn_measured_fraction_theta_full 0.995
_diffrn_measured_fraction_theta_max 0.995
_diffrn_measurement_device_type 'Oxford Diffraction Xcalibur 3/CCD'
_diffrn_measurement_method 'Thin slice \f and \w scans'
_diffrn_radiation_monochromator graphite
_diffrn_radiation_source 'Enhance (Mo) X-ray Source'
_diffrn_radiation_type Mo-K\a
_diffrn_radiation_wavelength 0.71073
_diffrn_reflns_av_R_equivalents 0.0394
_diffrn_reflns_av_sigmaI/netI 0.0417
_diffrn_reflns_limit_h_max 14
_diffrn_reflns_limit_h_min -14
_diffrn_reflns_limit_k_max 17
_diffrn_reflns_limit_k_min -17
_diffrn_reflns_limit_l_max 24
_diffrn_reflns_limit_l_min -24
_diffrn_reflns_number 38734
_diffrn_reflns_theta_full 27.50
_diffrn_reflns_theta_max 27.50
_diffrn_reflns_theta_min 3.62
_exptl_absorpt_coefficient_mu 2.482
_exptl_absorpt_correction_T_max 0.724
_exptl_absorpt_correction_T_min 0.524
_exptl_absorpt_correction_type multi-scan
_exptl_absorpt_process_details
;
CrysAlis RED, Oxford Diffraction Ltd., Version 1.171.28c4 beta
Empirical absorption correction using spherical harmonics,
implemented in SCALE3 ABSPACK scaling algorithm.
;
_exptl_crystal_colour 'pale yellow'
_exptl_crystal_density_diffrn 1.663
_exptl_crystal_density_method 'not measured'
_exptl_crystal_description block
_exptl_crystal_F_000 1270
_exptl_crystal_size_max 0.41
_exptl_crystal_size_mid 0.32
_exptl_crystal_size_min 0.13
_refine_diff_density_max 0.962
_refine_diff_density_min -1.459
_refine_diff_density_rms 0.115
_refine_ls_extinction_method none
_refine_ls_goodness_of_fit_ref 1.049
_refine_ls_hydrogen_treatment constr
_refine_ls_matrix_type full
_refine_ls_number_parameters 623
_refine_ls_number_reflns 11670
_refine_ls_number_restraints 0
_refine_ls_restrained_S_all 1.049
_refine_ls_R_factor_all 0.0518
_refine_ls_R_factor_gt 0.0367
_refine_ls_shift/su_max 0.007
_refine_ls_shift/su_mean 0.000
_refine_ls_structure_factor_coef Fsqd
_refine_ls_weighting_details 'calc w=1/[\s^2^(Fo^2^)+(0.0658P)^2^+0.0000P] where P=(Fo^2^+2Fc^2^)/3'
_refine_ls_weighting_scheme calc
_refine_ls_wR_factor_gt 0.1009
_refine_ls_wR_factor_ref 0.1052
_reflns_number_gt 8968
_reflns_number_total 11670
_reflns_threshold_expression I>2sigma(I)
_cod_data_source_file b907982c.txt
_cod_data_source_block '[PdBr(PPh3)(mu-isoquinolinyl)]2'
_cod_original_formula_sum 'C56 H47 Br2 Cl2 N2 O1.50 P2 Pd2'
_cod_database_code 7002457

loop_
_symmetry_equiv_pos_as_xyz
'x, y, z'
'-x, -y, -z'

loop_
_atom_site_label
_atom_site_type_symbol
_atom_site_fract_x
_atom_site_fract_y
_atom_site_fract_z
_atom_site_U_iso_or_equiv
_atom_site_adp_type
_atom_site_occupancy
_atom_site_symmetry_multiplicity
_atom_site_calc_flag
_atom_site_refinement_flags
_atom_site_disorder_assembly
_atom_site_disorder_group
Pd1 Pd 0.74517(2) 0.629128(19) 0.233458(14) 0.01429(7) Uani 1 1 d . . .
Pd2 Pd 0.71868(2) 0.40373(2) 0.258685(14) 0.01675(7) Uani 1 1 d . . .
Br3 Br 0.78765(4) 0.42218(4) 0.39740(2) 0.03834(11) Uani 1 1 d . . .
Br4 Br 0.54950(3) 0.68639(3) 0.21058(2) 0.02829(10) Uani 1 1 d . . .
P1 P 0.52139(8) 0.32306(7) 0.24995(5) 0.01748(18) Uani 1 1 d . . .
P2 P 0.83154(8) 0.78534(7) 0.33954(5) 0.01615(17) Uani 1 1 d . . .
C11 C 0.4937(3) 0.1894(3) 0.2583(2) 0.0223(7) Uani 1 1 d . . .
C12 C 0.3741(4) 0.1263(3) 0.2415(2) 0.0284(8) Uani 1 1 d . . .
H12 H 0.3069 0.1507 0.2240 0.034 Uiso 1 1 calc R . .
C13 C 0.3569(4) 0.0272(3) 0.2513(2) 0.0341(9) Uani 1 1 d . . .
H13 H 0.2773 -0.0142 0.2411 0.041 Uiso 1 1 calc R . .
C14 C 0.4539(4) -0.0113(3) 0.2754(2) 0.0341(10) Uani 1 1 d . . .
H14 H 0.4405 -0.0787 0.2809 0.041 Uiso 1 1 calc R . .
C15 C 0.5723(4) 0.0506(3) 0.2917(3) 0.0367(10) Uani 1 1 d . . .
H15 H 0.6391 0.0250 0.3082 0.044 Uiso 1 1 calc R . .
C16 C 0.5910(4) 0.1504(3) 0.2835(2) 0.0307(9) Uani 1 1 d . . .
H16 H 0.6708 0.1922 0.2953 0.037 Uiso 1 1 calc R . .
C21 C 0.4646(3) 0.4095(3) 0.3284(2) 0.0204(7) Uani 1 1 d . . .
C22 C 0.3895(4) 0.3689(3) 0.3684(2) 0.0315(9) Uani 1 1 d . . .
H22 H 0.3668 0.2941 0.3565 0.038 Uiso 1 1 calc R . .
C23 C 0.3476(4) 0.4385(3) 0.4263(2) 0.0351(10) Uani 1 1 d . . .
H23 H 0.2972 0.4106 0.4534 0.042 Uiso 1 1 calc R . .
C24 C 0.3806(4) 0.5489(3) 0.4437(2) 0.0322(9) Uani 1 1 d . . .
H24 H 0.3520 0.5957 0.4823 0.039 Uiso 1 1 calc R . .
C25 C 0.4553(4) 0.5899(3) 0.4046(2) 0.0344(9) Uani 1 1 d . . .
H25 H 0.4769 0.6647 0.4164 0.041 Uiso 1 1 calc R . .
C26 C 0.4993(4) 0.5212(3) 0.3473(2) 0.0305(9) Uani 1 1 d . . .
H26 H 0.5518 0.5499 0.3217 0.037 Uiso 1 1 calc R . .
C31 C 0.4105(3) 0.3035(3) 0.1597(2) 0.0202(7) Uani 1 1 d . . .
C32 C 0.3679(4) 0.2049(3) 0.0974(2) 0.0294(8) Uani 1 1 d . . .
H32 H 0.3914 0.1434 0.1018 0.035 Uiso 1 1 calc R . .
C33 C 0.2908(4) 0.1969(3) 0.0286(2) 0.0345(9) Uani 1 1 d . . .
H33 H 0.2621 0.1299 -0.0125 0.041 Uiso 1 1 calc R . .
C34 C 0.2563(4) 0.2863(4) 0.0205(2) 0.0354(10) Uani 1 1 d . . .
H34 H 0.2046 0.2805 -0.0258 0.042 Uiso 1 1 calc R . .
C35 C 0.2991(4) 0.3858(3) 0.0819(3) 0.0359(10) Uani 1 1 d . . .
H35 H 0.2759 0.4470 0.0766 0.043 Uiso 1 1 calc R . .
C36 C 0.3757(3) 0.3950(3) 0.1509(2) 0.0265(8) Uani 1 1 d . . .
H36 H 0.4043 0.4624 0.1917 0.032 Uiso 1 1 calc R . .
C41 C 0.9838(3) 0.7880(3) 0.3907(2) 0.0202(7) Uani 1 1 d . . .
C42 C 1.0891(3) 0.8638(3) 0.3974(2) 0.0297(9) Uani 1 1 d . . .
H42 H 1.0835 0.9197 0.3786 0.036 Uiso 1 1 calc R . .
C43 C 1.2029(4) 0.8551(3) 0.4327(3) 0.0426(11) Uani 1 1 d . . .
H43 H 1.2735 0.9062 0.4378 0.051 Uiso 1 1 calc R . .
C44 C 1.2132(4) 0.7733(4) 0.4598(3) 0.0464(12) Uani 1 1 d . . .
H44 H 1.2903 0.7687 0.4829 0.056 Uiso 1 1 calc R . .
C45 C 1.1090(4) 0.6968(3) 0.4531(2) 0.0376(10) Uani 1 1 d . . .
H45 H 1.1157 0.6413 0.4723 0.045 Uiso 1 1 calc R . .
C46 C 0.9955(4) 0.7037(3) 0.4179(2) 0.0264(8) Uani 1 1 d . . .
H46 H 0.9256 0.6514 0.4122 0.032 Uiso 1 1 calc R . .
C51 C 0.8499(3) 0.9073(3) 0.3147(2) 0.0192(7) Uani 1 1 d . . .
C52 C 0.8920(3) 1.0101(3) 0.3741(2) 0.0249(8) Uani 1 1 d . . .
H52 H 0.9079 1.0165 0.4264 0.030 Uiso 1 1 calc R . .
C53 C 0.9101(4) 1.1030(3) 0.3548(2) 0.0305(9) Uani 1 1 d . . .
H53 H 0.9387 1.1715 0.3943 0.037 Uiso 1 1 calc R . .
C54 C 0.8860(4) 1.0938(3) 0.2784(3) 0.0386(10) Uani 1 1 d . . .
H54 H 0.8995 1.1561 0.2659 0.046 Uiso 1 1 calc R . .
C55 C 0.8413(4) 0.9922(3) 0.2189(2) 0.0368(10) Uani 1 1 d . . .
H55 H 0.8238 0.9864 0.1667 0.044 Uiso 1 1 calc R . .
C56 C 0.8230(4) 0.9000(3) 0.2377(2) 0.0266(8) Uani 1 1 d . . .
H56 H 0.7922 0.8319 0.1978 0.032 Uiso 1 1 calc R . .
C61 C 0.7456(3) 0.8188(3) 0.41662(19) 0.0194(7) Uani 1 1 d . . .
C62 C 0.6401(3) 0.8555(3) 0.4014(2) 0.0237(8) Uani 1 1 d . . .
H62 H 0.6145 0.8623 0.3533 0.028 Uiso 1 1 calc R . .
C63 C 0.5731(4) 0.8820(3) 0.4580(2) 0.0316(9) Uani 1 1 d . . .
H63 H 0.5020 0.9058 0.4474 0.038 Uiso 1 1 calc R . .
C64 C 0.6104(4) 0.8735(3) 0.5292(2) 0.0356(10) Uani 1 1 d . . .
H64 H 0.5642 0.8902 0.5665 0.043 Uiso 1 1 calc R . .
C65 C 0.7168(4) 0.8402(3) 0.5455(2) 0.0345(10) Uani 1 1 d . . .
H65 H 0.7439 0.8366 0.5945 0.041 Uiso 1 1 calc R . .
C66 C 0.7835(4) 0.8120(3) 0.4889(2) 0.0274(8) Uani 1 1 d . . .
H66 H 0.8545 0.7883 0.4998 0.033 Uiso 1 1 calc R . .
C71 C 0.9002(3) 0.5760(3) 0.24279(19) 0.0179(7) Uani 1 1 d . . .
N72 N 0.8923(3) 0.4876(2) 0.26066(16) 0.0188(6) Uani 1 1 d . . .
C73 C 0.9954(3) 0.4498(3) 0.2758(2) 0.0252(8) Uani 1 1 d . . .
H73 H 0.9887 0.3896 0.2909 0.030 Uiso 1 1 calc R . .
C74 C 1.1057(3) 0.4970(3) 0.2696(2) 0.0284(8) Uani 1 1 d . . .
H74 H 1.1745 0.4715 0.2827 0.034 Uiso 1 1 calc R . .
C75 C 1.2273(3) 0.6338(3) 0.2292(2) 0.0332(9) Uani 1 1 d . . .
H75 H 1.2987 0.6112 0.2411 0.040 Uiso 1 1 calc R . .
C76 C 1.2300(4) 0.7128(3) 0.1988(3) 0.0361(10) Uani 1 1 d . . .
H76 H 1.3029 0.7427 0.1889 0.043 Uiso 1 1 calc R . .
C77 C 1.1241(4) 0.7505(3) 0.1817(2) 0.0323(9) Uani 1 1 d . . .
H77 H 1.1269 0.8039 0.1597 0.039 Uiso 1 1 calc R . .
C78 C 1.0179(3) 0.7089(3) 0.1974(2) 0.0242(8) Uani 1 1 d . . .
H78 H 0.9491 0.7360 0.1879 0.029 Uiso 1 1 calc R . .
C79 C 1.0105(3) 0.6240(3) 0.2284(2) 0.0200(7) Uani 1 1 d . . .
C80 C 1.1174(3) 0.5853(3) 0.2430(2) 0.0248(8) Uani 1 1 d . . .
C91 C 0.6757(3) 0.3915(3) 0.14734(19) 0.0174(7) Uani 1 1 d . . .
N92 N 0.6759(2) 0.4844(2) 0.13644(15) 0.0158(6) Uani 1 1 d . . .
C93 C 0.6407(3) 0.4867(3) 0.0631(2) 0.0192(7) Uani 1 1 d . . .
H93 H 0.6410 0.5535 0.0577 0.023 Uiso 1 1 calc R . .
C94 C 0.6051(3) 0.3946(3) -0.0023(2) 0.0214(7) Uani 1 1 d . . .
H94 H 0.5784 0.3980 -0.0514 0.026 Uiso 1 1 calc R . .
C95 C 0.5785(4) 0.1938(3) -0.0601(2) 0.0300(9) Uani 1 1 d . . .
H95 H 0.5509 0.1933 -0.1103 0.036 Uiso 1 1 calc R . .
C96 C 0.5890(4) 0.1004(3) -0.0495(2) 0.0353(10) Uani 1 1 d . . .
H96 H 0.5678 0.0356 -0.0927 0.042 Uiso 1 1 calc R . .
C97 C 0.6314(4) 0.0992(3) 0.0256(2) 0.0334(9) Uani 1 1 d . . .
H97 H 0.6416 0.0345 0.0315 0.040 Uiso 1 1 calc R . .
C98 C 0.6574(4) 0.1921(3) 0.0896(2) 0.0255(8) Uani 1 1 d . . .
H98 H 0.6818 0.1899 0.1393 0.031 Uiso 1 1 calc R . .
C99 C 0.6477(3) 0.2919(3) 0.0815(2) 0.0199(7) Uani 1 1 d . . .
C100 C 0.6096(3) 0.2931(3) 0.0056(2) 0.0217(7) Uani 1 1 d . . .
Cl1 Cl 0.0716(8) 0.5290(8) 0.9876(5) 0.102(3) Uani 0.50 1 d P . .
Cl2 Cl -0.0504(3) 0.3825(3) 1.0460(2) 0.0793(10) Uani 0.50 1 d P . .
C1 C -0.0858(17) 0.4674(13) 1.0106(11) 0.022(3) Uiso 0.50 1 d P . .
Cl3 Cl 0.0260(6) 0.1737(5) 0.1378(4) 0.1225(18) Uani 0.50 1 d P . .
Cl4 Cl -0.0630(4) 0.1089(6) -0.0323(4) 0.136(2) Uani 0.50 1 d P . .
C3 C -0.0304(17) 0.2254(16) 0.0634(11) 0.112(6) Uiso 0.50 1 d P . .
C4 C 0.0874(17) 0.2150(15) 0.1839(11) 0.089(5) Uiso 0.50 1 d P . .
C5 C -0.013(5) 0.076(4) 0.029(3) 0.154(17) Uiso 0.25 1 d P . .
O6 O 0.0732(8) 0.0042(7) 0.1053(5) 0.071(2) Uiso 0.50 1 d P . .
O7 O -0.0549(12) 0.1656(10) 0.1121(7) 0.099(4) Uiso 0.50 1 d P . .
O8 O 0.0451(14) 0.3674(13) 0.4293(9) 0.156(5) Uiso 0.50 1 d P . .

loop_
_atom_site_aniso_label
_atom_site_aniso_U_11
_atom_site_aniso_U_22
_atom_site_aniso_U_33
_atom_site_aniso_U_23
_atom_site_aniso_U_13
_atom_site_aniso_U_12
Pd1 0.01351(13) 0.01279(12) 0.01566(13) 0.00432(10) 0.00219(9) 0.00374(9)
Pd2 0.01802(14) 0.01641(13) 0.01745(13) 0.00768(10) 0.00400(10) 0.00549(10)
Br3 0.0370(2) 0.0527(3) 0.0272(2) 0.0213(2) 0.00316(18) 0.0065(2)
Br4 0.02401(19) 0.0280(2) 0.0302(2) 0.00750(16) 0.00235(15) 0.00946(15)
P1 0.0206(4) 0.0143(4) 0.0194(4) 0.0075(3) 0.0060(3) 0.0050(3)
P2 0.0171(4) 0.0140(4) 0.0162(4) 0.0048(3) 0.0019(3) 0.0041(3)
C11 0.032(2) 0.0135(16) 0.0233(18) 0.0070(14) 0.0096(15) 0.0064(14)
C12 0.035(2) 0.0219(19) 0.028(2) 0.0103(16) 0.0076(17) 0.0040(16)
C13 0.046(3) 0.022(2) 0.030(2) 0.0091(17) 0.0098(19) -0.0030(18)
C14 0.058(3) 0.0186(19) 0.029(2) 0.0129(16) 0.014(2) 0.0066(19)
C15 0.049(3) 0.030(2) 0.043(2) 0.0218(19) 0.013(2) 0.021(2)
C16 0.032(2) 0.024(2) 0.041(2) 0.0161(17) 0.0103(18) 0.0092(16)
C21 0.0230(18) 0.0186(17) 0.0209(17) 0.0061(14) 0.0076(14) 0.0082(14)
C22 0.040(2) 0.0230(19) 0.037(2) 0.0147(17) 0.0179(19) 0.0064(17)
C23 0.049(3) 0.034(2) 0.034(2) 0.0170(18) 0.025(2) 0.016(2)
C24 0.042(2) 0.033(2) 0.026(2) 0.0089(17) 0.0135(18) 0.0184(19)
C25 0.045(2) 0.0178(19) 0.038(2) 0.0052(17) 0.015(2) 0.0053(17)
C26 0.038(2) 0.0178(18) 0.035(2) 0.0065(16) 0.0154(18) 0.0034(16)
C31 0.0191(17) 0.0211(17) 0.0237(18) 0.0109(14) 0.0072(14) 0.0056(14)
C32 0.034(2) 0.026(2) 0.0263(19) 0.0064(16) 0.0050(17) 0.0101(17)
C33 0.039(2) 0.031(2) 0.026(2) 0.0055(17) 0.0013(18) 0.0065(18)
C34 0.027(2) 0.046(3) 0.030(2) 0.0163(19) -0.0029(17) 0.0059(19)
C35 0.035(2) 0.030(2) 0.045(2) 0.0204(19) -0.0002(19) 0.0093(18)
C36 0.0249(19) 0.0209(18) 0.032(2) 0.0103(16) 0.0011(16) 0.0059(15)
C41 0.0196(17) 0.0195(17) 0.0180(16) 0.0034(14) 0.0005(14) 0.0062(14)
C42 0.0230(19) 0.0224(19) 0.037(2) 0.0037(16) 0.0019(17) 0.0075(15)
C43 0.022(2) 0.026(2) 0.059(3) -0.003(2) -0.004(2) 0.0029(17)
C44 0.031(2) 0.038(3) 0.049(3) -0.004(2) -0.015(2) 0.017(2)
C45 0.050(3) 0.032(2) 0.026(2) 0.0042(17) -0.0053(19) 0.023(2)
C46 0.032(2) 0.0242(19) 0.0210(18) 0.0042(15) 0.0029(16) 0.0132(16)
C51 0.0207(17) 0.0158(16) 0.0217(17) 0.0065(13) 0.0063(14) 0.0054(13)
C52 0.0265(19) 0.0205(18) 0.0229(18) 0.0047(15) 0.0013(15) 0.0042(15)
C53 0.034(2) 0.0167(18) 0.036(2) 0.0068(16) 0.0057(18) 0.0014(16)
C54 0.050(3) 0.024(2) 0.047(3) 0.0216(19) 0.014(2) 0.0052(19)
C55 0.058(3) 0.028(2) 0.028(2) 0.0147(17) 0.012(2) 0.011(2)
C56 0.037(2) 0.0190(18) 0.0261(19) 0.0088(15) 0.0111(17) 0.0078(16)
C61 0.0237(18) 0.0106(15) 0.0199(17) 0.0014(13) 0.0064(14) 0.0012(13)
C62 0.0268(19) 0.0184(17) 0.0256(18) 0.0064(15) 0.0063(15) 0.0078(15)
C63 0.031(2) 0.0187(19) 0.038(2) -0.0014(16) 0.0130(18) 0.0064(16)
C64 0.043(3) 0.024(2) 0.032(2) -0.0017(17) 0.022(2) -0.0010(18)
C65 0.050(3) 0.028(2) 0.0209(19) 0.0045(16) 0.0124(18) 0.0018(19)
C66 0.031(2) 0.027(2) 0.0225(18) 0.0105(16) 0.0030(16) 0.0031(16)
C71 0.0170(16) 0.0172(16) 0.0155(15) 0.0015(13) 0.0029(13) 0.0041(13)
N72 0.0185(14) 0.0182(14) 0.0212(14) 0.0084(12) 0.0037(12) 0.0073(11)
C73 0.0272(19) 0.0209(18) 0.0299(19) 0.0101(15) 0.0045(16) 0.0125(15)
C74 0.0185(18) 0.030(2) 0.034(2) 0.0087(17) 0.0011(16) 0.0108(16)
C75 0.0182(19) 0.033(2) 0.043(2) 0.0051(19) 0.0095(17) 0.0059(16)
C76 0.025(2) 0.032(2) 0.046(3) 0.0071(19) 0.0171(19) 0.0006(17)
C77 0.031(2) 0.025(2) 0.037(2) 0.0106(17) 0.0113(18) -0.0016(17)
C78 0.0234(18) 0.0207(18) 0.0270(19) 0.0062(15) 0.0082(15) 0.0041(14)
C79 0.0179(17) 0.0162(16) 0.0207(17) 0.0002(13) 0.0042(14) 0.0041(13)
C80 0.0189(18) 0.0226(18) 0.0288(19) 0.0034(15) 0.0054(15) 0.0062(14)
C91 0.0150(16) 0.0176(16) 0.0215(17) 0.0073(13) 0.0081(13) 0.0049(13)
N92 0.0157(14) 0.0133(13) 0.0156(13) 0.0027(11) 0.0026(11) 0.0022(11)
C93 0.0204(17) 0.0149(16) 0.0225(17) 0.0081(14) 0.0033(14) 0.0040(13)
C94 0.0271(19) 0.0215(18) 0.0152(16) 0.0055(14) 0.0062(14) 0.0063(15)
C95 0.044(2) 0.0198(19) 0.0200(18) 0.0011(15) 0.0097(17) 0.0030(17)
C96 0.058(3) 0.0166(19) 0.026(2) -0.0003(15) 0.014(2) 0.0068(18)
C97 0.052(3) 0.0164(18) 0.036(2) 0.0095(16) 0.019(2) 0.0105(18)
C98 0.034(2) 0.0202(18) 0.0266(19) 0.0101(15) 0.0131(16) 0.0087(16)
C99 0.0219(18) 0.0162(16) 0.0226(17) 0.0071(14) 0.0079(14) 0.0043(14)
C100 0.0260(18) 0.0171(17) 0.0197(17) 0.0037(14) 0.0073(14) 0.0036(14)
Cl1 0.097(5) 0.111(4) 0.070(3) 0.002(2) 0.003(3) 0.036(3)
Cl2 0.0591(18) 0.103(3) 0.071(2) 0.0276(19) 0.0182(16) 0.0110(18)
Cl3 0.110(4) 0.160(5) 0.116(4) 0.066(4) 0.054(4) 0.020(4)
Cl4 0.068(2) 0.231(6) 0.165(5) 0.145(5) 0.023(3) 0.038(3)

loop_
_atom_type_symbol
_atom_type_description
_atom_type_scat_dispersion_real
_atom_type_scat_dispersion_imag
_atom_type_scat_source
C C 0.0033 0.0016 'International Tables Vol C Tables 4.2.6.8 and 6.1.1.4'
H H 0.0000 0.0000 'International Tables Vol C Tables 4.2.6.8 and 6.1.1.4'
N N 0.0061 0.0033 'International Tables Vol C Tables 4.2.6.8 and 6.1.1.4'
O O 0.0106 0.0060 'International Tables Vol C Tables 4.2.6.8 and 6.1.1.4'
Cl Cl 0.1484 0.1585 'International Tables Vol C Tables 4.2.6.8 and 6.1.1.4'
P P 0.1023 0.0942 'International Tables Vol C Tables 4.2.6.8 and 6.1.1.4'
Pd Pd -0.9988 1.0072 'International Tables Vol C Tables 4.2.6.8 and 6.1.1.4'
Br Br -0.2901 2.4595 'International Tables Vol C Tables 4.2.6.8 and 6.1.1.4'

loop_
_geom_angle_atom_site_label_1
_geom_angle_atom_site_label_2
_geom_angle_atom_site_label_3
_geom_angle
_geom_angle_site_symmetry_1
_geom_angle_site_symmetry_3
_geom_angle_publ_flag
C71 Pd1 N92 84.52(12) . . ?
C71 Pd1 P2 92.34(9) . . ?
N92 Pd1 P2 176.80(8) . . ?
C71 Pd1 Br4 175.46(9) . . ?
N92 Pd1 Br4 91.46(8) . . ?
P2 Pd1 Br4 91.65(3) . . ?
C71 Pd1 Pd2 64.87(10) . . ?
N92 Pd1 Pd2 60.85(7) . . ?
P2 Pd1 Pd2 118.30(2) . . ?
Br4 Pd1 Pd2 114.885(14) . . ?
C91 Pd2 N72 84.97(12) . . ?
C91 Pd2 P1 90.82(10) . . ?
N72 Pd2 P1 174.02(8) . . ?
C91 Pd2 Br3 176.01(9) . . ?
N72 Pd2 Br3 91.22(8) . . ?
P1 Pd2 Br3 93.07(3) . . ?
C91 Pd2 Pd1 65.08(9) . . ?
N72 Pd2 Pd1 61.22(8) . . ?
P1 Pd2 Pd1 113.11(2) . . ?
Br3 Pd2 Pd1 113.993(16) . . ?
C11 P1 C21 105.47(16) . . ?
C11 P1 C31 103.99(16) . . ?
C21 P1 C31 104.43(16) . . ?
C11 P1 Pd2 117.06(13) . . ?
C21 P1 Pd2 109.40(12) . . ?
C31 P1 Pd2 115.34(11) . . ?
C41 P2 C51 105.74(16) . . ?
C41 P2 C61 104.68(16) . . ?
C51 P2 C61 102.01(15) . . ?
C41 P2 Pd1 113.23(11) . . ?
C51 P2 Pd1 113.13(11) . . ?
C61 P2 Pd1 116.81(11) . . ?
C16 C11 C12 118.8(3) . . ?
C16 C11 P1 120.1(3) . . ?
C12 C11 P1 121.0(3) . . ?
C13 C12 C11 119.2(4) . . ?
C13 C12 H12 120.4 . . ?
C11 C12 H12 120.4 . . ?
C14 C13 C12 121.5(4) . . ?
C14 C13 H13 119.2 . . ?
C12 C13 H13 119.2 . . ?
C13 C14 C15 119.5(4) . . ?
C13 C14 H14 120.3 . . ?
C15 C14 H14 120.3 . . ?
C16 C15 C14 119.7(4) . . ?
C16 C15 H15 120.1 . . ?
C14 C15 H15 120.1 . . ?
C11 C16 C15 121.2(4) . . ?
C11 C16 H16 119.4 . . ?
C15 C16 H16 119.4 . . ?
C22 C21 C26 119.3(3) . . ?
C22 C21 P1 123.2(3) . . ?
C26 C21 P1 117.5(3) . . ?
C21 C22 C23 120.4(4) . . ?
C21 C22 H22 119.8 . . ?
C23 C22 H22 119.8 . . ?
C24 C23 C22 119.9(4) . . ?
C24 C23 H23 120.1 . . ?
C22 C23 H23 120.1 . . ?
C25 C24 C23 120.1(4) . . ?
C25 C24 H24 119.9 . . ?
C23 C24 H24 119.9 . . ?
C24 C25 C26 120.6(4) . . ?
C24 C25 H25 119.7 . . ?
C26 C25 H25 119.7 . . ?
C25 C26 C21 119.6(4) . . ?
C25 C26 H26 120.2 . . ?
C21 C26 H26 120.2 . . ?
C32 C31 C36 118.4(3) . . ?
C32 C31 P1 123.3(3) . . ?
C36 C31 P1 118.0(3) . . ?
C31 C32 C33 120.7(4) . . ?
C31 C32 H32 119.7 . . ?
C33 C32 H32 119.7 . . ?
C34 C33 C32 120.7(4) . . ?
C34 C33 H33 119.7 . . ?
C32 C33 H33 119.7 . . ?
C33 C34 C35 119.4(4) . . ?
C33 C34 H34 120.3 . . ?
C35 C34 H34 120.3 . . ?
C36 C35 C34 120.6(4) . . ?
C36 C35 H35 119.7 . . ?
C34 C35 H35 119.7 . . ?
C35 C36 C31 120.2(4) . . ?
C35 C36 H36 119.9 . . ?
C31 C36 H36 119.9 . . ?
C42 C41 C46 119.0(3) . . ?
C42 C41 P2 123.1(3) . . ?
C46 C41 P2 117.6(3) . . ?
C41 C42 C43 119.2(4) . . ?
C41 C42 H42 120.4 . . ?
C43 C42 H42 120.4 . . ?
C44 C43 C42 121.3(4) . . ?
C44 C43 H43 119.4 . . ?
C42 C43 H43 119.4 . . ?
C43 C44 C45 120.2(4) . . ?
C43 C44 H44 119.9 . . ?
C45 C44 H44 119.9 . . ?
C46 C45 C44 119.4(4) . . ?
C46 C45 H45 120.3 . . ?
C44 C45 H45 120.3 . . ?
C45 C46 C41 120.9(4) . . ?
C45 C46 H46 119.5 . . ?
C41 C46 H46 119.5 . . ?
C56 C51 C52 119.0(3) . . ?
C56 C51 P2 121.1(3) . . ?
C52 C51 P2 119.9(3) . . ?
C53 C52 C51 119.8(3) . . ?
C53 C52 H52 120.1 . . ?
C51 C52 H52 120.1 . . ?
C54 C53 C52 120.2(4) . . ?
C54 C53 H53 119.9 . . ?
C52 C53 H53 119.9 . . ?
C53 C54 C55 120.5(4) . . ?
C53 C54 H54 119.7 . . ?
C55 C54 H54 119.7 . . ?
C56 C55 C54 119.5(4) . . ?
C56 C55 H55 120.2 . . ?
C54 C55 H55 120.2 . . ?
C51 C56 C55 120.9(4) . . ?
C51 C56 H56 119.5 . . ?
C55 C56 H56 119.5 . . ?
C66 C61 C62 119.1(3) . . ?
C66 C61 P2 122.8(3) . . ?
C62 C61 P2 118.1(3) . . ?
C63 C62 C61 119.9(4) . . ?
C63 C62 H62 120.1 . . ?
C61 C62 H62 120.1 . . ?
C64 C63 C62 120.6(4) . . ?
C64 C63 H63 119.7 . . ?
C62 C63 H63 119.7 . . ?
C63 C64 C65 119.7(4) . . ?
C63 C64 H64 120.1 . . ?
C65 C64 H64 120.1 . . ?
C64 C65 C66 120.0(4) . . ?
C64 C65 H65 120.0 . . ?
C66 C65 H65 120.0 . . ?
C61 C66 C65 120.6(4) . . ?
C61 C66 H66 119.7 . . ?
C65 C66 H66 119.7 . . ?
N72 C71 C79 120.3(3) . . ?
N72 C71 Pd1 115.2(2) . . ?
C79 C71 Pd1 124.4(2) . . ?
C71 N72 C73 120.3(3) . . ?
C71 N72 Pd2 118.0(2) . . ?
C73 N72 Pd2 121.6(2) . . ?
C74 C73 N72 122.1(3) . . ?
C74 C73 H73 119.0 . . ?
N72 C73 H73 119.0 . . ?
C73 C74 C80 120.2(3) . . ?
C73 C74 H74 119.9 . . ?
C80 C74 H74 119.9 . . ?
C76 C75 C80 120.7(4) . . ?
C76 C75 H75 119.7 . . ?
C80 C75 H75 119.7 . . ?
C75 C76 C77 121.0(4) . . ?
C75 C76 H76 119.5 . . ?
C77 C76 H76 119.5 . . ?
C78 C77 C76 119.9(4) . . ?
C78 C77 H77 120.0 . . ?
C76 C77 H77 120.0 . . ?
C77 C78 C79 120.8(4) . . ?
C77 C78 H78 119.6 . . ?
C79 C78 H78 119.6 . . ?
C71 C79 C80 119.5(3) . . ?
C71 C79 C78 122.3(3) . . ?
C80 C79 C78 118.2(3) . . ?
C75 C80 C74 123.7(4) . . ?
C75 C80 C79 119.3(4) . . ?
C74 C80 C79 117.0(3) . . ?
N92 C91 C99 120.1(3) . . ?
N92 C91 Pd2 115.4(2) . . ?
C99 C91 Pd2 124.6(2) . . ?
C91 N92 C93 121.2(3) . . ?
C91 N92 Pd1 118.1(2) . . ?
C93 N92 Pd1 120.5(2) . . ?
C94 C93 N92 122.2(3) . . ?
C94 C93 H93 118.9 . . ?
N92 C93 H93 118.9 . . ?
C93 C94 C100 118.9(3) . . ?
C93 C94 H94 120.6 . . ?
C100 C94 H94 120.6 . . ?
C96 C95 C100 119.8(4) . . ?
C96 C95 H95 120.1 . . ?
C100 C95 H95 120.1 . . ?
C95 C96 C97 121.2(4) . . ?
C95 C96 H96 119.4 . . ?
C97 C96 H96 119.4 . . ?
C98 C97 C96 120.2(4) . . ?
C98 C97 H97 119.9 . . ?
C96 C97 H97 119.9 . . ?
C97 C98 C99 120.7(4) . . ?
C97 C98 H98 119.7 . . ?
C99 C98 H98 119.7 . . ?
C98 C99 C100 118.7(3) . . ?
C98 C99 C91 122.3(3) . . ?
C100 C99 C91 118.9(3) . . ?
C99 C100 C95 119.3(3) . . ?
C99 C100 C94 118.4(3) . . ?
C95 C100 C94 122.3(3) . . ?
Cl2 Cl1 Cl1 110.4(8) 2_567 2_567 ?
Cl2 Cl1 C1 108.6(4) 2_567 . ?
Cl1 C1 Cl2 80(8) 2_567 . ?
Cl2 C1 Cl1 103.1(8) . . ?
O7 Cl3 C4 143.7(17) . . ?
O7 Cl3 C3 50.9(10) . . ?
C4 Cl3 C3 124.4(14) . . ?
O7 Cl3 C5 67.9(17) . . ?
C4 Cl3 C5 147.3(19) . . ?
C3 Cl3 C5 62.3(16) . . ?
C5 Cl4 O6 97(2) . 2 ?
C5 Cl4 C3 71(2) . . ?
O6 Cl4 C3 167.8(8) 2 . ?
O7 C3 Cl4 98.9(12) . . ?
Cl3 C3 Cl4 105.7(10) . . ?
O7 C3 C5 62.7(17) . . ?
Cl3 C3 C5 62.0(17) . . ?
Cl4 C5 O7 102(3) . . ?
Cl4 C5 Cl3 121(3) . . ?
Cl4 C5 C3 66(2) . . ?
Cl3 C5 C3 55.7(15) . . ?
Cl3 O7 C3 98.4(14) . . ?
C3 O7 C4 100.2(13) . . ?
Cl3 O7 C5 83.5(19) . . ?
C3 O7 C5 72.9(18) . . ?
C4 O7 C5 101.4(18) . . ?

loop_
_geom_bond_atom_site_label_1
_geom_bond_atom_site_label_2
_geom_bond_distance
_geom_bond_site_symmetry_2
_geom_bond_publ_flag
Pd1 C71 2.007(3) . ?
Pd1 N92 2.086(3) . ?
Pd1 P2 2.2779(9) . ?
Pd1 Br4 2.4844(5) . ?
Pd1 Pd2 3.1713(4) . ?
Pd2 C91 1.989(3) . ?
Pd2 N72 2.084(3) . ?
Pd2 P1 2.2698(9) . ?
Pd2 Br3 2.4819(5) . ?
P1 C11 1.823(3) . ?
P1 C21 1.828(3) . ?
P1 C31 1.834(4) . ?
P2 C41 1.817(3) . ?
P2 C51 1.823(3) . ?
P2 C61 1.842(3) . ?
C11 C16 1.376(5) . ?
C11 C12 1.397(5) . ?
C12 C13 1.382(5) . ?
C12 H12 0.9300 . ?
C13 C14 1.362(6) . ?
C13 H13 0.9300 . ?
C14 C15 1.380(6) . ?
C14 H14 0.9300 . ?
C15 C16 1.377(5) . ?
C15 H15 0.9300 . ?
C16 H16 0.9300 . ?
C21 C22 1.375(5) . ?
C21 C26 1.387(5) . ?
C22 C23 1.384(5) . ?
C22 H22 0.9300 . ?
C23 C24 1.373(6) . ?
C23 H23 0.9300 . ?
C24 C25 1.362(6) . ?
C24 H24 0.9300 . ?
C25 C26 1.385(5) . ?
C25 H25 0.9300 . ?
C26 H26 0.9300 . ?
C31 C32 1.384(5) . ?
C31 C36 1.398(5) . ?
C32 C33 1.384(5) . ?
C32 H32 0.9300 . ?
C33 C34 1.364(6) . ?
C33 H33 0.9300 . ?
C34 C35 1.383(6) . ?
C34 H34 0.9300 . ?
C35 C36 1.379(5) . ?
C35 H35 0.9300 . ?
C36 H36 0.9300 . ?
C41 C42 1.389(5) . ?
C41 C46 1.394(5) . ?
C42 C43 1.390(6) . ?
C42 H42 0.9300 . ?
C43 C44 1.359(7) . ?
C43 H43 0.9300 . ?
C44 C45 1.385(7) . ?
C44 H44 0.9300 . ?
C45 C46 1.378(5) . ?
C45 H45 0.9300 . ?
C46 H46 0.9300 . ?
C51 C56 1.379(5) . ?
C51 C52 1.396(5) . ?
C52 C53 1.395(5) . ?
C52 H52 0.9300 . ?
C53 C54 1.360(6) . ?
C53 H53 0.9300 . ?
C54 C55 1.388(6) . ?
C54 H54 0.9300 . ?
C55 C56 1.380(5) . ?
C55 H55 0.9300 . ?
C56 H56 0.9300 . ?
C61 C66 1.377(5) . ?
C61 C62 1.390(5) . ?
C62 C63 1.386(5) . ?
C62 H62 0.9300 . ?
C63 C64 1.368(6) . ?
C63 H63 0.9300 . ?
C64 C65 1.377(6) . ?
C64 H64 0.9300 . ?
C65 C66 1.386(5) . ?
C65 H65 0.9300 . ?
C66 H66 0.9300 . ?
C71 N72 1.322(4) . ?
C71 C79 1.416(5) . ?
N72 C73 1.374(4) . ?
C73 C74 1.344(5) . ?
C73 H73 0.9300 . ?
C74 C80 1.416(5) . ?
C74 H74 0.9300 . ?
C75 C76 1.348(6) . ?
C75 C80 1.409(5) . ?
C75 H75 0.9300 . ?
C76 C77 1.408(6) . ?
C76 H76 0.9300 . ?
C77 C78 1.358(5) . ?
C77 H77 0.9300 . ?
C78 C79 1.426(5) . ?
C78 H78 0.9300 . ?
C79 C80 1.416(5) . ?
C91 N92 1.323(4) . ?
C91 C99 1.427(5) . ?
N92 C93 1.366(4) . ?
C93 C94 1.359(5) . ?
C93 H93 0.9300 . ?
C94 C100 1.420(5) . ?
C94 H94 0.9300 . ?
C95 C96 1.349(5) . ?
C95 C100 1.420(5) . ?
C95 H95 0.9300 . ?
C96 C97 1.403(6) . ?
C96 H96 0.9300 . ?
C97 C98 1.356(5) . ?
C97 H97 0.9300 . ?
C98 C99 1.411(5) . ?
C98 H98 0.9300 . ?
C99 C100 1.411(5) . ?
Cl1 Cl2 1.540(10) 2_567 ?
Cl1 Cl1 1.874(18) 2_567 ?
Cl1 C1 2.009(10) . ?
Cl2 Cl1 1.540(10) 2_567 ?
Cl2 C1 1.560(16) . ?
C1 Cl1 0.15(3) 2_567 ?
Cl3 O7 0.933(12) . ?
Cl3 C4 0.941(16) . ?
Cl3 C3 1.81(2) . ?
Cl3 C5 1.93(5) . ?
Cl4 C5 1.42(5) . ?
Cl4 O6 1.641(10) 2 ?
Cl4 C3 1.871(19) . ?
C3 O7 1.42(2) . ?
C3 C5 1.94(5) . ?
C4 O7 1.78(2) . ?
C5 O7 1.80(5) . ?
O6 Cl4 1.641(10) 2 ?

loop_
_geom_torsion_atom_site_label_1
_geom_torsion_atom_site_label_2
_geom_torsion_atom_site_label_3
_geom_torsion_atom_site_label_4
_geom_torsion
_geom_torsion_site_symmetry_1
_geom_torsion_site_symmetry_2
_geom_torsion_site_symmetry_3
_geom_torsion_site_symmetry_4
_geom_torsion_publ_flag
C71 Pd1 Pd2 C91 -94.32(14) . . . . ?
N92 Pd1 Pd2 C91 3.77(13) . . . . ?
P2 Pd1 Pd2 C91 -172.72(11) . . . . ?
Br4 Pd1 Pd2 C91 80.67(10) . . . . ?
C71 Pd1 Pd2 N72 4.00(13) . . . . ?
N92 Pd1 Pd2 N72 102.09(12) . . . . ?
P2 Pd1 Pd2 N72 -74.39(9) . . . . ?
Br4 Pd1 Pd2 N72 179.00(9) . . . . ?
C71 Pd1 Pd2 P1 -173.89(10) . . . . ?
N92 Pd1 Pd2 P1 -75.80(9) . . . . ?
P2 Pd1 Pd2 P1 107.72(4) . . . . ?
Br4 Pd1 Pd2 P1 1.11(3) . . . . ?
C71 Pd1 Pd2 Br3 81.41(10) . . . . ?
N92 Pd1 Pd2 Br3 179.50(9) . . . . ?
P2 Pd1 Pd2 Br3 3.02(3) . . . . ?
Br4 Pd1 Pd2 Br3 -103.593(19) . . . . ?
C91 Pd2 P1 C11 113.70(16) . . . . ?
Br3 Pd2 P1 C11 -65.42(13) . . . . ?
Pd1 Pd2 P1 C11 176.82(13) . . . . ?
C91 Pd2 P1 C21 -126.48(15) . . . . ?
Br3 Pd2 P1 C21 54.40(12) . . . . ?
Pd1 Pd2 P1 C21 -63.35(12) . . . . ?
C91 Pd2 P1 C31 -9.15(16) . . . . ?
Br3 Pd2 P1 C31 171.73(13) . . . . ?
Pd1 Pd2 P1 C31 53.98(13) . . . . ?
C71 Pd1 P2 C41 -6.75(16) . . . . ?
Br4 Pd1 P2 C41 175.40(13) . . . . ?
Pd2 Pd1 P2 C41 55.82(13) . . . . ?
C71 Pd1 P2 C51 113.54(16) . . . . ?
Br4 Pd1 P2 C51 -64.31(12) . . . . ?
Pd2 Pd1 P2 C51 176.11(12) . . . . ?
C71 Pd1 P2 C61 -128.47(16) . . . . ?
Br4 Pd1 P2 C61 53.68(13) . . . . ?
Pd2 Pd1 P2 C61 -65.90(13) . . . . ?
C21 P1 C11 C16 -109.9(3) . . . . ?
C31 P1 C11 C16 140.5(3) . . . . ?
Pd2 P1 C11 C16 12.0(4) . . . . ?
C21 P1 C11 C12 68.2(3) . . . . ?
C31 P1 C11 C12 -41.4(3) . . . . ?
Pd2 P1 C11 C12 -169.9(3) . . . . ?
C16 C11 C12 C13 0.4(5) . . . . ?
P1 C11 C12 C13 -177.7(3) . . . . ?
C11 C12 C13 C14 -1.2(6) . . . . ?
C12 C13 C14 C15 1.0(6) . . . . ?
C13 C14 C15 C16 0.1(6) . . . . ?
C12 C11 C16 C15 0.6(6) . . . . ?
P1 C11 C16 C15 178.7(3) . . . . ?
C14 C15 C16 C11 -0.9(6) . . . . ?
C11 P1 C21 C22 -14.9(4) . . . . ?
C31 P1 C21 C22 94.4(3) . . . . ?
Pd2 P1 C21 C22 -141.6(3) . . . . ?
C11 P1 C21 C26 165.5(3) . . . . ?
C31 P1 C21 C26 -85.2(3) . . . . ?
Pd2 P1 C21 C26 38.8(3) . . . . ?
C26 C21 C22 C23 0.8(6) . . . . ?
P1 C21 C22 C23 -178.8(3) . . . . ?
C21 C22 C23 C24 0.3(7) . . . . ?
C22 C23 C24 C25 -0.5(7) . . . . ?
C23 C24 C25 C26 -0.4(7) . . . . ?
C24 C25 C26 C21 1.5(7) . . . . ?
C22 C21 C26 C25 -1.7(6) . . . . ?
P1 C21 C26 C25 177.9(3) . . . . ?
C11 P1 C31 C32 -28.7(3) . . . . ?
C21 P1 C31 C32 -139.0(3) . . . . ?
Pd2 P1 C31 C32 100.9(3) . . . . ?
C11 P1 C31 C36 157.0(3) . . . . ?
C21 P1 C31 C36 46.6(3) . . . . ?
Pd2 P1 C31 C36 -73.5(3) . . . . ?
C36 C31 C32 C33 -1.2(6) . . . . ?
P1 C31 C32 C33 -175.5(3) . . . . ?
C31 C32 C33 C34 0.8(6) . . . . ?
C32 C33 C34 C35 -0.1(7) . . . . ?
C33 C34 C35 C36 -0.1(7) . . . . ?
C34 C35 C36 C31 -0.4(6) . . . . ?
C32 C31 C36 C35 1.0(6) . . . . ?
P1 C31 C36 C35 175.6(3) . . . . ?
C51 P2 C41 C42 -7.1(3) . . . . ?
C61 P2 C41 C42 -114.4(3) . . . . ?
Pd1 P2 C41 C42 117.3(3) . . . . ?
C51 P2 C41 C46 178.8(3) . . . . ?
C61 P2 C41 C46 71.5(3) . . . . ?
Pd1 P2 C41 C46 -56.8(3) . . . . ?
C46 C41 C42 C43 -1.4(6) . . . . ?
P2 C41 C42 C43 -175.4(3) . . . . ?
C41 C42 C43 C44 0.7(7) . . . . ?
C42 C43 C44 C45 -0.4(7) . . . . ?
C43 C44 C45 C46 0.8(7) . . . . ?
C44 C45 C46 C41 -1.5(6) . . . . ?
C42 C41 C46 C45 1.8(5) . . . . ?
P2 C41 C46 C45 176.2(3) . . . . ?
C41 P2 C51 C56 119.0(3) . . . . ?
C61 P2 C51 C56 -131.8(3) . . . . ?
Pd1 P2 C51 C56 -5.5(3) . . . . ?
C41 P2 C51 C52 -60.9(3) . . . . ?
C61 P2 C51 C52 48.3(3) . . . . ?
Pd1 P2 C51 C52 174.7(3) . . . . ?
C56 C51 C52 C53 -2.1(6) . . . . ?
P2 C51 C52 C53 177.7(3) . . . . ?
C51 C52 C53 C54 0.5(6) . . . . ?
C52 C53 C54 C55 1.1(7) . . . . ?
C53 C54 C55 C56 -1.0(7) . . . . ?
C52 C51 C56 C55 2.2(6) . . . . ?
P2 C51 C56 C55 -177.6(3) . . . . ?
C54 C55 C56 C51 -0.7(7) . . . . ?
C41 P2 C61 C66 -17.3(3) . . . . ?
C51 P2 C61 C66 -127.4(3) . . . . ?
Pd1 P2 C61 C66 108.8(3) . . . . ?
C41 P2 C61 C62 160.7(3) . . . . ?
C51 P2 C61 C62 50.7(3) . . . . ?
Pd1 P2 C61 C62 -73.2(3) . . . . ?
C66 C61 C62 C63 -1.6(5) . . . . ?
P2 C61 C62 C63 -179.7(3) . . . . ?
C61 C62 C63 C64 0.7(6) . . . . ?
C62 C63 C64 C65 1.2(6) . . . . ?
C63 C64 C65 C66 -2.1(6) . . . . ?
C62 C61 C66 C65 0.7(5) . . . . ?
P2 C61 C66 C65 178.7(3) . . . . ?
C64 C65 C66 C61 1.2(6) . . . . ?
N92 Pd1 C71 N72 -66.4(2) . . . . ?
P2 Pd1 C71 N72 114.2(2) . . . . ?
Pd2 Pd1 C71 N72 -6.1(2) . . . . ?
N92 Pd1 C71 C79 110.8(3) . . . . ?
P2 Pd1 C71 C79 -68.6(3) . . . . ?
Pd2 Pd1 C71 C79 171.1(3) . . . . ?
C79 C71 N72 C73 8.8(5) . . . . ?
Pd1 C71 N72 C73 -173.9(2) . . . . ?
C79 C71 N72 Pd2 -167.8(2) . . . . ?
Pd1 C71 N72 Pd2 9.6(3) . . . . ?
C91 Pd2 N72 C71 58.0(3) . . . . ?
Br3 Pd2 N72 C71 -123.1(2) . . . . ?
Pd1 Pd2 N72 C71 -6.2(2) . . . . ?
C91 Pd2 N72 C73 -118.5(3) . . . . ?
Br3 Pd2 N72 C73 60.4(3) . . . . ?
Pd1 Pd2 N72 C73 177.3(3) . . . . ?
C71 N72 C73 C74 -3.2(5) . . . . ?
Pd2 N72 C73 C74 173.2(3) . . . . ?
N72 C73 C74 C80 -3.1(6) . . . . ?
C80 C75 C76 C77 1.4(6) . . . . ?
C75 C76 C77 C78 1.4(6) . . . . ?
C76 C77 C78 C79 -2.4(6) . . . . ?
N72 C71 C79 C80 -8.1(5) . . . . ?
Pd1 C71 C79 C80 174.8(3) . . . . ?
N72 C71 C79 C78 170.2(3) . . . . ?
Pd1 C71 C79 C78 -6.8(5) . . . . ?
C77 C78 C79 C71 -177.7(3) . . . . ?
C77 C78 C79 C80 0.7(5) . . . . ?
C76 C75 C80 C74 175.4(4) . . . . ?
C76 C75 C80 C79 -3.2(6) . . . . ?
C73 C74 C80 C75 -175.0(4) . . . . ?
C73 C74 C80 C79 3.6(5) . . . . ?
C71 C79 C80 C75 -179.5(3) . . . . ?
C78 C79 C80 C75 2.1(5) . . . . ?
C71 C79 C80 C74 1.8(5) . . . . ?
C78 C79 C80 C74 -176.6(3) . . . . ?
N72 Pd2 C91 N92 -66.3(2) . . . . ?
P1 Pd2 C91 N92 109.5(2) . . . . ?
Pd1 Pd2 C91 N92 -5.7(2) . . . . ?
N72 Pd2 C91 C99 112.7(3) . . . . ?
P1 Pd2 C91 C99 -71.5(3) . . . . ?
Pd1 Pd2 C91 C99 173.3(3) . . . . ?
C99 C91 N92 C93 5.0(5) . . . . ?
Pd2 C91 N92 C93 -175.9(2) . . . . ?
C99 C91 N92 Pd1 -170.1(2) . . . . ?
Pd2 C91 N92 Pd1 9.0(3) . . . . ?
C71 Pd1 N92 C91 58.4(3) . . . . ?
Br4 Pd1 N92 C91 -123.7(2) . . . . ?
Pd2 Pd1 N92 C91 -5.8(2) . . . . ?
C71 Pd1 N92 C93 -116.7(3) . . . . ?
Br4 Pd1 N92 C93 61.2(2) . . . . ?
Pd2 Pd1 N92 C93 179.1(3) . . . . ?
C91 N92 C93 C94 -0.7(5) . . . . ?
Pd1 N92 C93 C94 174.2(3) . . . . ?
N92 C93 C94 C100 -2.7(5) . . . . ?
C100 C95 C96 C97 -0.5(7) . . . . ?
C95 C96 C97 C98 3.0(7) . . . . ?
C96 C97 C98 C99 -2.9(6) . . . . ?
C97 C98 C99 C100 0.5(6) . . . . ?
C97 C98 C99 C91 -179.3(4) . . . . ?
N92 C91 C99 C98 174.0(3) . . . . ?
Pd2 C91 C99 C98 -5.0(5) . . . . ?
N92 C91 C99 C100 -5.8(5) . . . . ?
Pd2 C91 C99 C100 175.3(3) . . . . ?
C98 C99 C100 C95 1.9(5) . . . . ?
C91 C99 C100 C95 -178.3(3) . . . . ?
C98 C99 C100 C94 -177.4(3) . . . . ?
C91 C99 C100 C94 2.4(5) . . . . ?
C96 C95 C100 C99 -1.9(6) . . . . ?
C96 C95 C100 C94 177.4(4) . . . . ?
C93 C94 C100 C99 1.7(5) . . . . ?
C93 C94 C100 C95 -177.6(4) . . . . ?
Cl1 Cl2 C1 Cl1 15(10) 2_567 . . . ?
Cl2 Cl1 C1 Cl1 -145(21) 2_567 . . 2_567 ?
Cl2 Cl1 C1 Cl2 -178.4(10) 2_567 . . . ?
Cl1 Cl1 C1 Cl2 -34(20) 2_567 . . . ?
C4 Cl3 C3 O7 -135(2) . . . . ?
C5 Cl3 C3 O7 83(2) . . . . ?
O7 Cl3 C3 Cl4 -80.9(14) . . . . ?
C4 Cl3 C3 Cl4 144.5(16) . . . . ?
C5 Cl3 C3 Cl4 2.1(17) . . . . ?
O7 Cl3 C3 C5 -83(2) . . . . ?
C4 Cl3 C3 C5 142(2) . . . . ?
C5 Cl4 C3 O7 -33(2) . . . . ?
O6 Cl4 C3 O7 -48(4) 2 . . . ?
C5 Cl4 C3 Cl3 -3(2) . . . . ?
O6 Cl4 C3 Cl3 -17(4) 2 . . . ?
O6 Cl4 C3 C5 -14(4) 2 . . . ?
C3 Cl3 C4 O7 69(2) . . . . ?
C5 Cl3 C4 O7 160(5) . . . . ?
O6 Cl4 C5 O7 -157.1(19) 2 . . . ?
C3 Cl4 C5 O7 25.9(16) . . . . ?
O6 Cl4 C5 Cl3 180(3) 2 . . . ?
C3 Cl4 C5 Cl3 3(2) . . . . ?
O6 Cl4 C5 C3 177.0(9) 2 . . . ?
O7 Cl3 C5 Cl4 53(3) . . . . ?
C4 Cl3 C5 Cl4 -114(4) . . . . ?
C3 Cl3 C5 Cl4 -3(3) . . . . ?
C4 Cl3 C5 O7 -168(3) . . . . ?
C3 Cl3 C5 O7 -56.3(13) . . . . ?
O7 Cl3 C5 C3 56.3(13) . . . . ?
C4 Cl3 C5 C3 -111(3) . . . . ?
O7 C3 C5 Cl4 142(2) . . . . ?
Cl3 C3 C5 Cl4 177(2) . . . . ?
Cl3 C3 C5 O7 34.7(8) . . . . ?
Cl4 C3 C5 O7 -142(2) . . . . ?
O7 C3 C5 Cl3 -34.7(8) . . . . ?
Cl4 C3 C5 Cl3 -177(2) . . . . ?
C4 Cl3 O7 C3 97(3) . . . . ?
C5 Cl3 O7 C3 -71.6(19) . . . . ?
C3 Cl3 O7 C4 -97(3) . . . . ?
C5 Cl3 O7 C4 -169(3) . . . . ?
C4 Cl3 O7 C5 169(3) . . . . ?
C3 Cl3 O7 C5 71.6(19) . . . . ?
Cl4 C3 O7 Cl3 105.7(12) . . . . ?
C5 C3 O7 Cl3 80.5(19) . . . . ?
Cl3 C3 O7 C4 18.4(9) . . . . ?
Cl4 C3 O7 C4 124.1(10) . . . . ?
C5 C3 O7 C4 98.8(19) . . . . ?
Cl3 C3 O7 C5 -80.5(19) . . . . ?
Cl4 C3 O7 C5 25.3(18) . . . . ?
Cl3 C4 O7 C3 -86(3) . . . . ?
Cl3 C4 O7 C5 -11(3) . . . . ?
Cl4 C5 O7 Cl3 -136(3) . . . . ?
C3 C5 O7 Cl3 -100.9(14) . . . . ?
Cl4 C5 O7 C3 -35(2) . . . . ?
Cl3 C5 O7 C3 100.9(14) . . . . ?
Cl4 C5 O7 C4 -132(2) . . . . ?
Cl3 C5 O7 C4 3.6(9) . . . . ?
C3 C5 O7 C4 -97.3(14) . . . . ?
